data_2213217
loop_
_publ_author_name
'J. Suresh'
'Kumar, R. Suresh'
'S. Perumal'
'S. Natarajan'

_publ_section_title
;(2<i>SR</i>,5<i>SR</i>,6<i>SR</i>)-Ethyl
 5-[(4-chlorophenyl)sulfanyl]-2,6-bis(4-fluorophenyl)-4-hydroxy-1,2,5,6-tetrahydropyridine-3-carboxylate
;
_journal_coeditor_code CI2333
_journal_issue 5
_journal_name_full 'Acta Crystallographica Section E'
_journal_page_first o2140
_journal_page_last o2141
_journal_paper_doi 10.1107/S1600536807014316
_journal_volume 63
_journal_year 2007
_chemical_formula_iupac 'C26 H22 Cl F2 N O3 S'
_chemical_formula_moiety 'C26 H22 Cl F2 N O3 S'
_chemical_formula_sum 'C26 H22 Cl F2 N O3 S'
_chemical_formula_weight 501.96
_chemical_name_systematic
;
(2SR,5SR,6SR)-Ethyl 5-[(4-chlorophenyl)sulfanyl]-2,6-bis(4-fluorophenyl)-
4-hydroxy-1,2,5,6-tetrahydropyridine-3-carboxylate
;
_space_group_IT_number 14
_symmetry_cell_setting monoclinic
_symmetry_space_group_name_Hall '-P 2ybc'
_symmetry_space_group_name_H-M 'P 1 21/c 1'
_atom_sites_solution_hydrogens geom
_atom_sites_solution_primary direct
_atom_sites_solution_secondary difmap
_audit_creation_method SHELXL-97
_cell_angle_alpha 90.00
_cell_angle_beta 103.729(17)
_cell_angle_gamma 90.00
_cell_formula_units_Z 4
_cell_length_a 10.1341(9)
_cell_length_b 13.8290(13)
_cell_length_c 17.9627(15)
_cell_measurement_reflns_used 25
_cell_measurement_temperature 293(2)
_cell_measurement_theta_max 25
_cell_measurement_theta_min 2
_cell_volume 2445.4(4)
_computing_cell_refinement 'CAD-4 EXPRESS'
_computing_data_collection 'CAD-4 EXPRESS (Enraf--Nonius, 1994)'
_computing_data_reduction 'XCAD4 (Harms & Wocadlo, 1996)'
_computing_molecular_graphics 'PLATON (Spek, 2003)'
_computing_publication_material SHELXL97
_computing_structure_refinement 'SHELXL97 (Sheldrick, 1997)'
_computing_structure_solution 'SHELXS97 (Sheldrick, 1997)'
_diffrn_ambient_temperature 293(2)
_diffrn_measured_fraction_theta_full 0.999
_diffrn_measured_fraction_theta_max 0.999
_diffrn_measurement_device_type 'Nonius MACH-3 four-circle'
_diffrn_measurement_method \w
_diffrn_radiation_monochromator graphite
_diffrn_radiation_source 'fine-focus sealed tube'
_diffrn_radiation_type MoK\a
_diffrn_radiation_wavelength 0.71073
_diffrn_reflns_av_R_equivalents 0.0315
_diffrn_reflns_av_sigmaI/netI 0.0625
_diffrn_reflns_limit_h_max 12
_diffrn_reflns_limit_h_min 0
_diffrn_reflns_limit_k_max 16
_diffrn_reflns_limit_k_min -1
_diffrn_reflns_limit_l_max 20
_diffrn_reflns_limit_l_min -21
_diffrn_reflns_number 4955
_diffrn_reflns_theta_full 25
_diffrn_reflns_theta_max 24.99
_diffrn_reflns_theta_min 2.07
_diffrn_standards_decay_% 0
_diffrn_standards_interval_time 60
_diffrn_standards_number 3
_exptl_absorpt_coefficient_mu 0.285
_exptl_absorpt_correction_T_max 0.9693
_exptl_absorpt_correction_T_min 0.9452
_exptl_absorpt_correction_type psi-scan
_exptl_absorpt_process_details '(North <i>et al.</i>,  1968)'
_exptl_crystal_colour colourless
_exptl_crystal_density_diffrn 1.363
_exptl_crystal_density_method 'not measured'
_exptl_crystal_description Block
_exptl_crystal_F_000 1040
_exptl_crystal_size_max 0.20
_exptl_crystal_size_mid 0.16
_exptl_crystal_size_min 0.11
_refine_diff_density_max 0.444
_refine_diff_density_min -0.413
_refine_ls_extinction_method none
_refine_ls_goodness_of_fit_ref 1.007
_refine_ls_hydrogen_treatment mixed
_refine_ls_matrix_type full
_refine_ls_number_parameters 313
_refine_ls_number_reflns 4290
_refine_ls_number_restraints 0
_refine_ls_restrained_S_all 1.007
_refine_ls_R_factor_all 0.1251
_refine_ls_R_factor_gt 0.0472
_refine_ls_shift/su_max 0.001
_refine_ls_shift/su_mean 0.000
_refine_ls_structure_factor_coef Fsqd
_refine_ls_weighting_details 'calc w=1/[\s^2^(Fo^2^)+(0.0586P)^2^+1.1086P] where P=(Fo^2^+2Fc^2^)/3'
_refine_ls_weighting_scheme calc
_refine_ls_wR_factor_gt 0.1117
_refine_ls_wR_factor_ref 0.1406
_reflns_number_gt 2252
_reflns_number_total 4290
_reflns_threshold_expression I>2\s(I)
_cod_data_source_file ci2333.cif
_cod_data_source_block I
_cod_depositor_comments
;
The following automatic conversions were performed:
'_symmetry_cell_setting' value 'Monoclinic' changed to 'monoclinic'
according to '/home/saulius/struct/CIF-dictionaries/cif_core.dic'
dictionary named 'cif_core.dic' version 2.4.1 from 2010-06-29.

Automatic conversion script
Id: cif_fix_enum 1527 2010-12-29 10:47:43Z saulius 

The following automatic conversions were performed:

'_symmetry_cell_setting' value 'Monoclinic' changed to 'monoclinic'
according to /home/saulius/struct/CIF-dictionaries/cif_core.dic
dictionary named 'cif_core.dic' version 2.4.1 from 2010-06-29.

Automatic conversion script
Id: cif_fix_values 1715 2011-07-08 13:25:40Z adriana 
;
_cod_original_sg_symbol_H-M 'P 21/c'
_cod_database_code 2213217
_cod_database_fobs_code 2213217

loop_
_symmetry_equiv_pos_as_xyz
'x, y, z'
'-x, y+1/2, -z+1/2'
'-x, -y, -z'
'x, -y-1/2, z-1/2'

loop_
_atom_site_type_symbol
_atom_site_label
_atom_site_fract_x
_atom_site_fract_y
_atom_site_fract_z
_atom_site_U_iso_or_equiv
_atom_site_adp_type
_atom_site_calc_flag
_atom_site_refinement_flags
_atom_site_occupancy
C C2 1.0251(3) 0.1400(2) 0.11212(18) 0.0424(8) Uani d . 1
H H2 1.0556 0.1412 0.0643 0.051 Uiso calc R 1
C C3 0.9756(3) 0.0385(2) 0.12021(18) 0.0387(8) Uani d . 1
C C4 0.8524(3) 0.0215(2) 0.13535(18) 0.0401(8) Uani d . 1
C C5 0.7623(3) 0.1019(2) 0.15266(18) 0.0427(8) Uani d . 1
H H5 0.6866 0.1069 0.1073 0.051 Uiso calc R 1
C C6 0.8318(3) 0.2009(2) 0.16127(18) 0.0413(8) Uani d . 1
H H6 0.8951 0.2049 0.2118 0.050 Uiso calc R 1
C C7 1.0577(3) -0.0405(3) 0.10502(18) 0.0440(9) Uani d . 1
C C8 1.2692(3) -0.0824(3) 0.0770(2) 0.0540(9) Uani d . 1
H H8A 1.2266 -0.1189 0.0315 0.065 Uiso calc R 1
H H8B 1.2946 -0.1268 0.1198 0.065 Uiso calc R 1
C C9 1.3914(4) -0.0305(3) 0.0649(2) 0.0756(13) Uani d . 1
H H9A 1.3651 0.0128 0.0221 0.113 Uiso calc R 1
H H9B 1.4557 -0.0766 0.0546 0.113 Uiso calc R 1
H H9C 1.4322 0.0057 0.1101 0.113 Uiso calc R 1
C C21 1.1463(3) 0.1717(2) 0.1753(2) 0.0422(8) Uani d . 1
C C22 1.1578(3) 0.1509(3) 0.2518(2) 0.0541(10) Uani d . 1
H H22 1.0910 0.1137 0.2656 0.065 Uiso calc R 1
C C23 1.2661(4) 0.1841(3) 0.3085(2) 0.0650(11) Uani d . 1
H H23 1.2717 0.1704 0.3599 0.078 Uiso calc R 1
C C24 1.3637(4) 0.2371(3) 0.2871(3) 0.0755(13) Uani d . 1
C C25 1.3590(5) 0.2577(4) 0.2131(4) 0.0944(16) Uani d . 1
H H25 1.4277 0.2936 0.2000 0.113 Uiso calc R 1
C C26 1.2494(4) 0.2244(3) 0.1567(3) 0.0741(13) Uani d . 1
H H26 1.2456 0.2380 0.1055 0.089 Uiso calc R 1
C C51 0.8297(3) 0.0694(3) 0.31204(18) 0.0441(8) Uani d . 1
C C52 0.8535(4) 0.1454(3) 0.3633(2) 0.0600(11) Uani d . 1
H H52 0.7927 0.1968 0.3575 0.072 Uiso calc R 1
C C53 0.9689(5) 0.1449(3) 0.4236(2) 0.0694(12) Uani d . 1
H H53 0.9853 0.1962 0.4581 0.083 Uiso calc R 1
C C54 1.0573(4) 0.0701(3) 0.4323(2) 0.0588(10) Uani d . 1
C C55 1.0345(4) -0.0067(3) 0.3829(2) 0.0574(10) Uani d . 1
H H55 1.0956 -0.0579 0.3894 0.069 Uiso calc R 1
C C56 0.9194(4) -0.0073(3) 0.3231(2) 0.0502(9) Uani d . 1
H H56 0.9023 -0.0600 0.2900 0.060 Uiso calc R 1
C C61 0.7350(3) 0.2847(2) 0.15161(18) 0.0422(8) Uani d . 1
C C62 0.6456(4) 0.3037(3) 0.0810(2) 0.0584(10) Uani d . 1
H H62 0.6430 0.2617 0.0403 0.070 Uiso calc R 1
C C63 0.5614(4) 0.3831(3) 0.0705(2) 0.0635(11) Uani d . 1
H H63 0.5025 0.3952 0.0232 0.076 Uiso calc R 1
C C64 0.5664(4) 0.4435(3) 0.1310(2) 0.0565(10) Uani d . 1
C C65 0.6522(4) 0.4290(3) 0.2012(2) 0.0542(9) Uani d . 1
H H65 0.6538 0.4716 0.2415 0.065 Uiso calc R 1
C C66 0.7366(3) 0.3489(3) 0.21068(19) 0.0479(9) Uani d . 1
H H66 0.7959 0.3381 0.2580 0.057 Uiso calc R 1
Cl Cl1 1.20456(12) 0.07175(11) 0.50535(6) 0.0929(4) Uani d . 1
F F1 1.4714(3) 0.2682(2) 0.34295(18) 0.1227(11) Uani d . 1
F F2 0.4836(3) 0.52266(18) 0.12075(14) 0.0847(8) Uani d . 1
N N1 0.9090(3) 0.2072(2) 0.10121(16) 0.0471(8) Uani d . 1
O O1 0.7976(3) -0.0701(2) 0.13362(18) 0.0826(9) Uani d . 1
H H1A 0.7366 -0.0699 0.1566 0.124 Uiso calc R 1
O O2 1.0304(2) -0.12664(19) 0.10421(14) 0.0589(7) Uani d . 1
O O3 1.1775(2) -0.01028(17) 0.09261(13) 0.0528(6) Uani d . 1
S S1 0.68451(9) 0.07411(8) 0.23310(5) 0.0549(3) Uani d . 1
H H1 0.941(3) 0.265(3) 0.1011(19) 0.051(12) Uiso d . 1

loop_
_atom_site_aniso_label
_atom_site_aniso_U_11
_atom_site_aniso_U_22
_atom_site_aniso_U_33
_atom_site_aniso_U_12
_atom_site_aniso_U_13
_atom_site_aniso_U_23
C2 0.0457(19) 0.043(2) 0.0428(19) 0.0052(17) 0.0186(16) 0.0095(16)
C3 0.0414(18) 0.037(2) 0.0365(18) -0.0013(16) 0.0074(14) -0.0023(15)
C4 0.0426(19) 0.039(2) 0.0364(18) -0.0082(17) 0.0055(14) -0.0011(16)
C5 0.0397(18) 0.052(2) 0.0354(18) -0.0022(17) 0.0063(14) 0.0050(16)
C6 0.0394(18) 0.049(2) 0.0360(18) 0.0030(16) 0.0099(14) 0.0050(16)
C7 0.047(2) 0.048(2) 0.0347(18) -0.0002(18) 0.0043(15) -0.0014(16)
C8 0.050(2) 0.060(3) 0.053(2) 0.011(2) 0.0155(17) -0.003(2)
C9 0.056(2) 0.097(4) 0.077(3) 0.009(2) 0.023(2) 0.006(3)
C21 0.0382(18) 0.033(2) 0.058(2) -0.0021(16) 0.0175(16) 0.0029(17)
C22 0.043(2) 0.057(3) 0.060(2) -0.0100(18) 0.0070(18) 0.005(2)
C23 0.051(2) 0.073(3) 0.068(3) -0.005(2) 0.008(2) -0.008(2)
C24 0.049(2) 0.073(3) 0.100(4) -0.021(2) 0.010(2) -0.028(3)
C25 0.072(3) 0.091(4) 0.124(4) -0.047(3) 0.031(3) -0.006(3)
C26 0.071(3) 0.074(3) 0.083(3) -0.026(3) 0.031(2) 0.008(3)
C51 0.049(2) 0.043(2) 0.044(2) -0.0023(18) 0.0194(16) 0.0075(18)
C52 0.093(3) 0.041(2) 0.048(2) 0.012(2) 0.021(2) 0.0030(19)
C53 0.116(4) 0.048(3) 0.042(2) -0.011(3) 0.015(2) -0.001(2)
C54 0.073(3) 0.060(3) 0.042(2) -0.010(2) 0.0121(19) 0.009(2)
C55 0.062(2) 0.062(3) 0.050(2) 0.009(2) 0.0176(19) 0.010(2)
C56 0.061(2) 0.045(2) 0.046(2) -0.002(2) 0.0164(18) -0.0007(18)
C61 0.0397(18) 0.047(2) 0.0407(19) 0.0034(17) 0.0117(15) 0.0029(17)
C62 0.060(2) 0.064(3) 0.045(2) 0.015(2) 0.0005(18) -0.008(2)
C63 0.061(2) 0.069(3) 0.052(2) 0.018(2) -0.0014(19) 0.003(2)
C64 0.050(2) 0.051(3) 0.068(3) 0.011(2) 0.0127(19) 0.004(2)
C65 0.061(2) 0.052(2) 0.054(2) 0.001(2) 0.0220(19) -0.007(2)
C66 0.048(2) 0.052(2) 0.043(2) 0.0010(19) 0.0106(16) 0.0030(18)
Cl1 0.0785(8) 0.1332(12) 0.0581(6) -0.0254(8) -0.0014(5) 0.0084(8)
F1 0.0786(18) 0.134(3) 0.142(3) -0.0496(18) -0.0011(18) -0.047(2)
F2 0.0831(16) 0.0715(18) 0.0953(18) 0.0330(15) 0.0127(14) 0.0008(14)
N1 0.0524(18) 0.044(2) 0.0484(17) 0.0053(17) 0.0198(14) 0.0128(15)
O1 0.081(2) 0.084(2) 0.083(2) -0.0206(18) 0.0217(16) -0.0047(18)
O2 0.0642(16) 0.0428(17) 0.0709(18) 0.0019(14) 0.0186(13) -0.0030(14)
O3 0.0496(14) 0.0503(16) 0.0624(16) 0.0027(12) 0.0211(12) -0.0040(13)
S1 0.0415(5) 0.0724(7) 0.0537(5) -0.0013(5) 0.0171(4) 0.0089(5)

loop_
_atom_type_symbol
_atom_type_description
_atom_type_scat_dispersion_real
_atom_type_scat_dispersion_imag
_atom_type_scat_source
C C 0.0033 0.0016 'International Tables Vol C Tables 4.2.6.8 and 6.1.1.4'
H H 0.0000 0.0000 'International Tables Vol C Tables 4.2.6.8 and 6.1.1.4'
Cl Cl 0.1484 0.1585 'International Tables Vol C Tables 4.2.6.8 and 6.1.1.4'
F F 0.0171 0.0103 'International Tables Vol C Tables 4.2.6.8 and 6.1.1.4'
N N 0.0061 0.0033 'International Tables Vol C Tables 4.2.6.8 and 6.1.1.4'
O O 0.0106 0.0060 'International Tables Vol C Tables 4.2.6.8 and 6.1.1.4'
S S 0.1246 0.1234 'International Tables Vol C Tables 4.2.6.8 and 6.1.1.4'

loop_
_geom_angle_atom_site_label_1
_geom_angle_atom_site_label_2
_geom_angle_atom_site_label_3
_geom_angle
N1 C2 C3 109.0(3)
N1 C2 C21 113.3(3)
C3 C2 C21 115.0(3)
N1 C2 H2 106.3
C3 C2 H2 106.3
C21 C2 H2 106.3
C4 C3 C7 120.4(3)
C4 C3 C2 121.5(3)
C7 C3 C2 117.9(3)
C3 C4 O1 122.6(3)
C3 C4 C5 122.7(3)
O1 C4 C5 114.7(3)
C4 C5 C6 113.0(3)
C4 C5 S1 113.4(2)
C6 C5 S1 112.3(2)
C4 C5 H5 105.7
C6 C5 H5 105.7
S1 C5 H5 105.7
N1 C6 C61 108.4(3)
N1 C6 C5 106.8(3)
C61 C6 C5 113.9(3)
N1 C6 H6 109.2
C61 C6 H6 109.2
C5 C6 H6 109.2
O2 C7 O3 120.6(3)
O2 C7 C3 127.1(3)
O3 C7 C3 112.2(3)
O3 C8 C9 107.0(3)
O3 C8 H8A 110.3
C9 C8 H8A 110.3
O3 C8 H8B 110.3
C9 C8 H8B 110.3
H8A C8 H8B 108.6
C8 C9 H9A 109.5
C8 C9 H9B 109.5
H9A C9 H9B 109.5
C8 C9 H9C 109.5
H9A C9 H9C 109.5
H9B C9 H9C 109.5
C26 C21 C22 117.5(3)
C26 C21 C2 119.6(3)
C22 C21 C2 122.9(3)
C21 C22 C23 121.9(3)
C21 C22 H22 119.1
C23 C22 H22 119.1
C24 C23 C22 118.2(4)
C24 C23 H23 120.9
C22 C23 H23 120.9
C25 C24 C23 122.3(4)
C25 C24 F1 119.5(4)
C23 C24 F1 118.2(5)
C24 C25 C26 118.9(4)
C24 C25 H25 120.6
C26 C25 H25 120.6
C21 C26 C25 121.2(4)
C21 C26 H26 119.4
C25 C26 H26 119.4
C56 C51 C52 119.0(3)
C56 C51 S1 122.2(3)
C52 C51 S1 118.8(3)
C51 C52 C53 119.8(4)
C51 C52 H52 120.1
C53 C52 H52 120.1
C54 C53 C52 120.3(4)
C54 C53 H53 119.9
C52 C53 H53 119.9
C53 C54 C55 120.9(4)
C53 C54 Cl1 120.2(3)
C55 C54 Cl1 118.9(3)
C54 C55 C56 119.3(4)
C54 C55 H55 120.4
C56 C55 H55 120.4
C51 C56 C55 120.8(4)
C51 C56 H56 119.6
C55 C56 H56 119.6
C66 C61 C62 117.6(3)
C66 C61 C6 121.3(3)
C62 C61 C6 121.0(3)
C63 C62 C61 121.5(4)
C63 C62 H62 119.3
C61 C62 H62 119.3
C64 C63 C62 118.3(4)
C64 C63 H63 120.8
C62 C63 H63 120.8
C63 C64 F2 118.6(3)
C63 C64 C65 122.8(4)
F2 C64 C65 118.5(4)
C64 C65 C66 118.0(3)
C64 C65 H65 121.0
C66 C65 H65 121.0
C61 C66 C65 121.7(3)
C61 C66 H66 119.1
C65 C66 H66 119.1
C2 N1 C6 114.2(3)
C2 N1 H1 107(2)
C6 N1 H1 109(2)
C4 O1 H1A 109.5
C7 O3 C8 117.8(3)
C51 S1 C5 101.83(14)

loop_
_geom_bond_atom_site_label_1
_geom_bond_atom_site_label_2
_geom_bond_distance
_geom_bond_publ_flag
C2 N1 1.474(4) ?
C2 C3 1.509(5) ?
C2 C21 1.526(4) ?
C2 H2 0.98 ?
C3 C4 1.360(4) ?
C3 C7 1.439(5) ?
C4 O1 1.381(4) ?
C4 C5 1.518(5) ?
C5 C6 1.530(5) ?
C5 S1 1.843(3) y
C5 H5 0.98 ?
C6 N1 1.478(4) ?
C6 C61 1.502(4) ?
C6 H6 0.98 ?
C7 O2 1.222(4) y
C7 O3 1.352(4) y
C8 O3 1.436(4) y
C8 C9 1.491(5) ?
C8 H8A 0.97 ?
C8 H8B 0.97 ?
C9 H9A 0.96 ?
C9 H9B 0.96 ?
C9 H9C 0.96 ?
C21 C26 1.379(5) ?
C21 C22 1.381(5) ?
C22 C23 1.386(5) ?
C22 H22 0.93 ?
C23 C24 1.358(6) ?
C23 H23 0.93 ?
C24 C25 1.349(6) ?
C24 F1 1.365(5) ?
C25 C26 1.393(6) ?
C25 H25 0.93 ?
C26 H26 0.93 ?
C51 C56 1.379(5) ?
C51 C52 1.381(5) ?
C51 S1 1.786(3) y
C52 C53 1.393(5) ?
C52 H52 0.93 ?
C53 C54 1.353(6) ?
C53 H53 0.93 ?
C54 C55 1.368(5) ?
C54 Cl1 1.738(4) ?
C55 C56 1.386(5) ?
C55 H55 0.93 ?
C56 H56 0.93 ?
C61 C66 1.380(4) ?
C61 C62 1.397(4) ?
C62 C63 1.376(5) ?
C62 H62 0.93 ?
C63 C64 1.362(5) ?
C63 H63 0.93 ?
C64 F2 1.365(4) ?
C64 C65 1.367(5) ?
C65 C66 1.385(5) ?
C65 H65 0.93 ?
C66 H66 0.93 ?
N1 H1 0.86(3) ?
O1 H1A 0.82 ?

loop_
_geom_hbond_atom_site_label_D
_geom_hbond_atom_site_label_H
_geom_hbond_atom_site_label_A
_geom_hbond_site_symmetry_A
_geom_hbond_distance_DH
_geom_hbond_distance_HA
_geom_hbond_distance_DA
_geom_hbond_angle_DHA
O1 H1A S1 . 0.82 2.55 3.075(3) 123
C22 H22 Cg1 . 0.93 2.77 3.598(4) 149
C25 H25 Cg2 1_655 0.93 2.88 3.792(5) 167
C55 H55 Cg2 2_745 0.93 2.96 3.771(4) 146

loop_
_geom_torsion_atom_site_label_1
_geom_torsion_atom_site_label_2
_geom_torsion_atom_site_label_3
_geom_torsion_atom_site_label_4
_geom_torsion
_geom_torsion_publ_flag
N1 C2 C3 C4 -15.9(4) y
C21 C2 C3 C4 112.5(3) y
N1 C2 C3 C7 159.0(3) ?
C21 C2 C3 C7 -72.7(4) y
C7 C3 C4 O1 -3.0(5) ?
C2 C3 C4 O1 171.7(3) ?
C7 C3 C4 C5 179.3(3) ?
C2 C3 C4 C5 -6.0(5) y
C3 C4 C5 C6 -7.4(4) y
O1 C4 C5 C6 174.8(3) ?
C3 C4 C5 S1 -136.7(3) ?
O1 C4 C5 S1 45.4(3) ?
C4 C5 C6 N1 40.7(3) y
S1 C5 C6 N1 170.6(2) ?
C4 C5 C6 C61 160.3(3) y
S1 C5 C6 C61 -69.8(3) ?
C4 C3 C7 O2 -0.4(5) ?
C2 C3 C7 O2 -175.3(3) ?
C4 C3 C7 O3 -178.9(3) ?
C2 C3 C7 O3 6.2(4) ?
N1 C2 C21 C26 -94.7(4) ?
C3 C2 C21 C26 139.0(3) ?
N1 C2 C21 C22 84.4(4) ?
C3 C2 C21 C22 -41.8(4) ?
C26 C21 C22 C23 2.0(6) ?
C2 C21 C22 C23 -177.1(3) ?
C21 C22 C23 C24 -1.0(6) ?
C22 C23 C24 C25 -0.4(7) ?
C22 C23 C24 F1 -178.9(4) ?
C23 C24 C25 C26 0.7(8) ?
F1 C24 C25 C26 179.2(4) ?
C22 C21 C26 C25 -1.7(6) ?
C2 C21 C26 C25 177.5(4) ?
C24 C25 C26 C21 0.4(7) ?
C56 C51 C52 C53 1.8(5) ?
S1 C51 C52 C53 -177.6(3) ?
C51 C52 C53 C54 -0.2(6) ?
C52 C53 C54 C55 -0.8(6) ?
C52 C53 C54 Cl1 177.5(3) ?
C53 C54 C55 C56 0.3(6) ?
Cl1 C54 C55 C56 -178.1(3) ?
C52 C51 C56 C55 -2.4(5) ?
S1 C51 C56 C55 177.0(3) ?
C54 C55 C56 C51 1.4(5) ?
N1 C6 C61 C66 -123.6(3) ?
C5 C6 C61 C66 117.7(3) ?
N1 C6 C61 C62 52.6(4) ?
C5 C6 C61 C62 -66.2(4) ?
C66 C61 C62 C63 -0.4(5) ?
C6 C61 C62 C63 -176.6(3) ?
C61 C62 C63 C64 -0.2(6) ?
C62 C63 C64 F2 179.7(3) ?
C62 C63 C64 C65 0.6(6) ?
C63 C64 C65 C66 -0.4(6) ?
F2 C64 C65 C66 -179.4(3) ?
C62 C61 C66 C65 0.6(5) ?
C6 C61 C66 C65 176.9(3) ?
C64 C65 C66 C61 -0.3(5) ?
C3 C2 N1 C6 54.3(4) y
C21 C2 N1 C6 -75.1(4) ?
C61 C6 N1 C2 169.3(3) y
C5 C6 N1 C2 -67.5(3) y
O2 C7 O3 C8 1.3(5) ?
C3 C7 O3 C8 179.8(3) ?
C9 C8 O3 C7 179.5(3) ?
C56 C51 S1 C5 -74.2(3) ?
C52 C51 S1 C5 105.2(3) ?
C4 C5 S1 C51 65.8(3) ?
C6 C5 S1 C51 -63.9(3) ?
